data_7155085
loop_
_publ_author_name
'Wuttke, Andr\'e'
'Fischer, Sebastian Nils'
'Nebel, Annika'
'Marsch, Michael'
'Geyer, Armin'

_publ_section_title
;
 Improved \d-valerolactam templates for the assembly of A\b-miniamyloids
 by boronic ester formation.
;
_journal_issue 22
_journal_name_full 'Organic &amp; biomolecular chemistry'
_journal_page_first 5032
_journal_page_last 5048
_journal_paper_doi 10.1039/c6ob00565a
_journal_volume 14
_journal_year 2016
_chemical_absolute_configuration syn
_chemical_formula_sum 'C17 H19 B N2 O7 S'
_chemical_formula_weight 406.21
_chemical_name_systematic
; 
 ? 
;
_space_group_IT_number 19
_symmetry_cell_setting orthorhombic
_symmetry_space_group_name_Hall 'P 2ac 2ab'
_symmetry_space_group_name_H-M 'P 21 21 21'
_atom_sites_solution_hydrogens geom
_atom_sites_solution_primary direct
_atom_sites_solution_secondary difmap
_audit_creation_method SHELXL-97
_audit_update_record
;
2014-05-22 deposited with the CCDC.
2016-04-14 downloaded from the CCDC.
;
_cell_angle_alpha 90.00
_cell_angle_beta 90.00
_cell_angle_gamma 90.00
_cell_formula_units_Z 4
_cell_length_a 6.4782(3)
_cell_length_b 9.8389(4)
_cell_length_c 28.4710(12)
_cell_measurement_reflns_used 133
_cell_measurement_temperature 100(2)
_cell_measurement_theta_max 21.5532
_cell_measurement_theta_min 3.8189
_cell_volume 1814.69(14)
_computing_cell_refinement 'APEX2 v2013.4-0 (Bruker AXS)'
_computing_data_collection 'Bruker Instrument Service v3.0.28'
_computing_data_reduction 'SAINT V8.30C (Bruker AXS Inc., 2013)'
_computing_molecular_graphics 'DIAMOND (Crystal Impact)'
_computing_structure_refinement 'SHELXL-97 (Sheldrick, 2008)'
_computing_structure_solution SHELXS-97
_diffrn_ambient_temperature 100(2)
_diffrn_detector 'Bruker PHOTON 100 area detector'
_diffrn_detector_area_resol_mean 7.9
_diffrn_detector_type 'CMOS area detector'
_diffrn_measured_fraction_theta_full 0.999
_diffrn_measured_fraction_theta_max 0.996
_diffrn_measurement_device_type 'Bruker D8 QUEST area detector'
_diffrn_measurement_method '\w and \f scans'
_diffrn_radiation_monochromator 'mirror optics'
_diffrn_radiation_type MoK\a
_diffrn_radiation_wavelength 0.71073
_diffrn_reflns_av_R_equivalents 0.0588
_diffrn_reflns_av_sigmaI/netI 0.0488
_diffrn_reflns_limit_h_max 8
_diffrn_reflns_limit_h_min -8
_diffrn_reflns_limit_k_max 12
_diffrn_reflns_limit_k_min -12
_diffrn_reflns_limit_l_max 36
_diffrn_reflns_limit_l_min -36
_diffrn_reflns_number 17673
_diffrn_reflns_theta_full 25.13
_diffrn_reflns_theta_max 27.20
_diffrn_reflns_theta_min 2.52
_diffrn_source 'microfocus sealed X-ray tube'
_diffrn_source_type 'Incoatec I\ms'
_exptl_absorpt_coefficient_mu 0.223
_exptl_absorpt_correction_T_max 1.0000
_exptl_absorpt_correction_T_min 0.8948
_exptl_absorpt_correction_type multi-scan
_exptl_absorpt_process_details 'SADABS V2012/1 (Bruker AXS Inc.)'
_exptl_crystal_colour colourless
_exptl_crystal_density_diffrn 1.487
_exptl_crystal_density_method 'not measured'
_exptl_crystal_description needle
_exptl_crystal_F_000 848
_exptl_crystal_size_max 0.538
_exptl_crystal_size_mid 0.050
_exptl_crystal_size_min 0.033
_refine_diff_density_max 0.257
_refine_diff_density_min -0.238
_refine_diff_density_rms 0.052
_refine_ls_abs_structure_details 'Flack H D (1983), Acta Cryst. A39, 876-881'
_refine_ls_abs_structure_Flack 0.00(7)
_refine_ls_extinction_method none
_refine_ls_goodness_of_fit_ref 1.041
_refine_ls_hydrogen_treatment mixed
_refine_ls_matrix_type full
_refine_ls_number_parameters 258
_refine_ls_number_reflns 4032
_refine_ls_number_restraints 0
_refine_ls_restrained_S_all 1.041
_refine_ls_R_factor_all 0.0474
_refine_ls_R_factor_gt 0.0376
_refine_ls_shift/su_max 0.000
_refine_ls_shift/su_mean 0.000
_refine_ls_structure_factor_coef Fsqd
_refine_ls_weighting_details 'calc w=1/[\s^2^(Fo^2^)+(0.0259P)^2^+0.8243P] where P=(Fo^2^+2Fc^2^)/3'
_refine_ls_weighting_scheme calc
_refine_ls_wR_factor_gt 0.0742
_refine_ls_wR_factor_ref 0.0771
_reflns_number_gt 3578
_reflns_number_total 4032
_reflns_threshold_expression >2\s(I)
_cod_data_source_file c6ob00565a2.cif
_cod_data_source_block an23_0m
_cod_depositor_comments 'Adding full bibliography for 7155081--7155085.cif.'
_cod_database_code 7155085

loop_
_symmetry_equiv_pos_as_xyz
'x, y, z'
'x+1/2, -y+1/2, -z'
'-x, y+1/2, -z+1/2'
'-x+1/2, -y, z+1/2'

loop_
_atom_site_label
_atom_site_type_symbol
_atom_site_fract_x
_atom_site_fract_y
_atom_site_fract_z
_atom_site_U_iso_or_equiv
_atom_site_adp_type
_atom_site_occupancy
_atom_site_symmetry_multiplicity
_atom_site_calc_flag
_atom_site_refinement_flags
S1 S -0.03951(8) 0.94911(5) 0.030819(18) 0.01377(11) Uani 1 1 d .
O1 O 0.3322(3) 0.84908(15) -0.05773(5) 0.0190(3) Uani 1 1 d .
O2 O 0.1226(2) 1.00532(14) 0.12845(5) 0.0138(3) Uani 1 1 d .
O3 O 0.9999(2) 0.64609(15) 0.27143(5) 0.0190(3) Uani 1 1 d .
O4 O 0.4120(2) 1.07123(15) -0.05761(5) 0.0160(3) Uani 1 1 d .
O5 O 0.6329(2) 1.16986(15) 0.04211(5) 0.0148(3) Uani 1 1 d .
O6 O 0.5116(2) 1.38142(16) 0.09583(5) 0.0172(4) Uani 1 1 d .
O7 O 0.3769(2) 1.15576(15) 0.14896(5) 0.0149(3) Uani 1 1 d .
N1 N 0.3069(3) 1.08416(17) 0.03781(6) 0.0108(4) Uani 1 1 d .
N2 N 0.8896(3) 0.85583(17) 0.24808(6) 0.0144(4) Uani 1 1 d .
H4 H 0.9230 0.9425 0.2488 0.017 Uiso 1 1 calc R
C1 C 0.3338(4) 0.8486(2) -0.10865(7) 0.0250(5) Uani 1 1 d .
H8 H 0.2164 0.9015 -0.1204 0.038 Uiso 1 1 calc R
H1 H 0.3233 0.7549 -0.1200 0.038 Uiso 1 1 calc R
H9 H 0.4627 0.8891 -0.1200 0.038 Uiso 1 1 calc R
C2 C 0.3697(3) 0.9678(2) -0.03722(7) 0.0127(4) Uani 1 1 d .
C3 C 0.3622(3) 0.9545(2) 0.01639(7) 0.0118(4) Uani 1 1 d .
H10 H 0.5010 0.9258 0.0281 0.014 Uiso 1 1 calc R
C4 C 0.0885(3) 1.1029(2) 0.05068(7) 0.0102(4) Uani 1 1 d .
H16 H 0.0311 1.1830 0.0334 0.012 Uiso 1 1 calc R
C5 C 0.0720(3) 1.1276(2) 0.10355(7) 0.0123(4) Uani 1 1 d .
H17 H -0.0702 1.1589 0.1120 0.015 Uiso 1 1 calc R
C6 C 0.4183(3) 0.9077(2) 0.17718(7) 0.0140(4) Uani 1 1 d .
C7 C 0.6054(3) 0.9289(2) 0.20031(7) 0.0136(4) Uani 1 1 d .
H18 H 0.6655 1.0170 0.2001 0.016 Uiso 1 1 calc R
C8 C 0.7058(3) 0.8238(2) 0.22368(7) 0.0127(4) Uani 1 1 d .
C9 C 1.0214(3) 0.7704(2) 0.27066(7) 0.0140(4) Uani 1 1 d .
C10 C 1.1973(3) 0.8398(2) 0.29546(8) 0.0176(5) Uani 1 1 d .
H3 H 1.2493 0.7808 0.3205 0.026 Uiso 1 1 calc R
H19 H 1.1488 0.9256 0.3090 0.026 Uiso 1 1 calc R
H2 H 1.3083 0.8583 0.2730 0.026 Uiso 1 1 calc R
C11 C 0.3358(4) 0.7766(2) 0.17675(7) 0.0162(5) Uani 1 1 d .
H7 H 0.2097 0.7598 0.1607 0.019 Uiso 1 1 calc R
C12 C 0.4353(3) 0.6712(2) 0.19934(7) 0.0169(5) Uani 1 1 d .
H6 H 0.3779 0.5824 0.1984 0.020 Uiso 1 1 calc R
C13 C 0.6186(3) 0.6939(2) 0.22340(7) 0.0150(4) Uani 1 1 d .
H5 H 0.6845 0.6214 0.2396 0.018 Uiso 1 1 calc R
C14 C 0.2004(3) 0.8543(2) 0.03383(8) 0.0150(4) Uani 1 1 d .
H12 H 0.2300 0.8255 0.0665 0.018 Uiso 1 1 calc R
H11 H 0.1949 0.7728 0.0135 0.018 Uiso 1 1 calc R
C15 C 0.4479(3) 1.1778(2) 0.05072(6) 0.0113(4) Uani 1 1 d .
C16 C 0.3571(3) 1.2943(2) 0.07905(7) 0.0117(4) Uani 1 1 d .
H14 H 0.2606 1.3472 0.0586 0.014 Uiso 1 1 calc R
C17 C 0.2358(3) 1.2332(2) 0.12004(7) 0.0126(4) Uani 1 1 d .
H15 H 0.1688 1.3067 0.1389 0.015 Uiso 1 1 calc R
B1 B 0.3041(4) 1.0258(2) 0.15197(8) 0.0135(5) Uani 1 1 d .
H13 H 0.608(4) 1.365(3) 0.0851(9) 0.020 Uiso 1 1 d .

loop_
_atom_site_aniso_label
_atom_site_aniso_U_11
_atom_site_aniso_U_22
_atom_site_aniso_U_33
_atom_site_aniso_U_23
_atom_site_aniso_U_13
_atom_site_aniso_U_12
S1 0.0109(2) 0.0130(2) 0.0174(2) -0.0018(2) -0.0010(2) -0.0024(2)
O1 0.0294(9) 0.0138(8) 0.0139(7) -0.0022(6) 0.0000(7) 0.0020(7)
O2 0.0142(8) 0.0134(7) 0.0138(7) 0.0027(6) -0.0017(6) -0.0020(6)
O3 0.0173(8) 0.0129(7) 0.0267(8) 0.0043(6) -0.0009(7) 0.0028(7)
O4 0.0146(8) 0.0161(8) 0.0173(7) 0.0018(6) 0.0007(6) -0.0013(7)
O5 0.0100(7) 0.0145(8) 0.0200(8) -0.0008(6) 0.0010(6) -0.0022(6)
O6 0.0117(8) 0.0176(8) 0.0223(8) -0.0037(6) 0.0018(6) -0.0044(7)
O7 0.0151(7) 0.0168(8) 0.0127(7) 0.0020(6) -0.0041(6) -0.0018(7)
N1 0.0089(8) 0.0107(9) 0.0127(8) -0.0010(7) 0.0001(7) -0.0006(7)
N2 0.0179(9) 0.0089(8) 0.0162(9) 0.0010(7) -0.0037(7) -0.0013(8)
C1 0.0397(15) 0.0229(13) 0.0125(11) -0.0052(9) 0.0017(10) 0.0025(12)
C2 0.0078(9) 0.0124(10) 0.0179(11) -0.0026(8) -0.0010(8) 0.0036(8)
C3 0.0105(10) 0.0096(9) 0.0154(10) -0.0006(8) -0.0002(8) 0.0015(9)
C4 0.0078(10) 0.0107(10) 0.0122(10) 0.0005(7) -0.0012(8) -0.0018(8)
C5 0.0108(10) 0.0116(10) 0.0145(10) 0.0012(8) 0.0013(8) 0.0008(9)
C6 0.0172(11) 0.0157(10) 0.0090(9) 0.0002(8) 0.0017(8) 0.0005(9)
C7 0.0173(10) 0.0120(10) 0.0114(9) 0.0007(8) 0.0021(8) -0.0015(9)
C8 0.0131(10) 0.0158(11) 0.0093(9) 0.0006(8) 0.0024(8) -0.0002(9)
C9 0.0141(11) 0.0169(11) 0.0108(9) 0.0024(8) 0.0037(8) 0.0000(9)
C10 0.0166(11) 0.0195(11) 0.0167(10) 0.0037(9) -0.0019(9) 0.0028(10)
C11 0.0170(11) 0.0196(11) 0.0120(10) 0.0012(8) -0.0035(9) -0.0039(10)
C12 0.0213(12) 0.0128(10) 0.0165(10) 0.0000(8) 0.0000(9) -0.0045(10)
C13 0.0189(11) 0.0118(10) 0.0144(10) 0.0005(8) 0.0002(8) 0.0013(9)
C14 0.0152(10) 0.0120(10) 0.0179(10) 0.0002(9) 0.0013(9) -0.0003(9)
C15 0.0121(10) 0.0120(10) 0.0098(9) 0.0035(7) -0.0014(8) 0.0000(9)
C16 0.0106(10) 0.0107(10) 0.0139(10) -0.0005(8) -0.0022(8) -0.0014(9)
C17 0.0116(10) 0.0137(11) 0.0124(10) 0.0001(8) -0.0016(8) 0.0024(9)
B1 0.0153(12) 0.0166(13) 0.0086(11) 0.0003(9) 0.0011(9) -0.0005(10)

loop_
_atom_type_symbol
_atom_type_description
_atom_type_scat_dispersion_real
_atom_type_scat_dispersion_imag
_atom_type_scat_source
C C 0.0033 0.0016 'International Tables Vol C Tables 4.2.6.8 and 6.1.1.4'
H H 0.0000 0.0000 'International Tables Vol C Tables 4.2.6.8 and 6.1.1.4'
N N 0.0061 0.0033 'International Tables Vol C Tables 4.2.6.8 and 6.1.1.4'
O O 0.0106 0.0060 'International Tables Vol C Tables 4.2.6.8 and 6.1.1.4'
B B 0.0013 0.0007 'International Tables Vol C Tables 4.2.6.8 and 6.1.1.4'
S S 0.1246 0.1234 'International Tables Vol C Tables 4.2.6.8 and 6.1.1.4'

loop_
_geom_angle_atom_site_label_1
_geom_angle_atom_site_label_2
_geom_angle_atom_site_label_3
_geom_angle
C14 S1 C4 91.30(9)
C2 O1 C1 116.16(17)
B1 O2 C5 108.34(16)
C16 O6 H13 110(2)
B1 O7 C17 108.09(16)
C15 N1 C3 123.02(17)
C15 N1 C4 119.82(16)
C3 N1 C4 116.72(16)
C9 N2 C8 128.55(18)
C9 N2 H4 115.7
C8 N2 H4 115.7
O1 C1 H8 109.5
O1 C1 H1 109.5
H8 C1 H1 109.5
O1 C1 H9 109.5
H8 C1 H9 109.5
H1 C1 H9 109.5
O4 C2 O1 124.99(19)
O4 C2 C3 124.08(18)
O1 C2 C3 110.88(16)
N1 C3 C14 105.12(16)
N1 C3 C2 110.43(16)
C14 C3 C2 113.72(17)
N1 C3 H10 109.1
C14 C3 H10 109.1
C2 C3 H10 109.1
N1 C4 C5 109.41(16)
N1 C4 S1 104.86(13)
C5 C4 S1 114.01(14)
N1 C4 H16 109.5
C5 C4 H16 109.5
S1 C4 H16 109.5
O2 C5 C4 109.72(16)
O2 C5 C17 104.77(15)
C4 C5 C17 110.78(16)
O2 C5 H17 110.5
C4 C5 H17 110.5
C17 C5 H17 110.5
C7 C6 C11 118.37(19)
C7 C6 B1 121.34(19)
C11 C6 B1 120.29(19)
C8 C7 C6 121.4(2)
C8 C7 H18 119.3
C6 C7 H18 119.3
C7 C8 C13 119.22(19)
C7 C8 N2 117.58(19)
C13 C8 N2 123.16(19)
O3 C9 N2 123.5(2)
O3 C9 C10 121.91(19)
N2 C9 C10 114.63(18)
C9 C10 H3 109.5
C9 C10 H19 109.5
H3 C10 H19 109.5
C9 C10 H2 109.5
H3 C10 H2 109.5
H19 C10 H2 109.5
C12 C11 C6 120.7(2)
C12 C11 H7 119.6
C6 C11 H7 119.6
C11 C12 C13 120.6(2)
C11 C12 H6 119.7
C13 C12 H6 119.7
C12 C13 C8 119.7(2)
C12 C13 H5 120.2
C8 C13 H5 120.2
C3 C14 S1 103.97(14)
C3 C14 H12 111.0
S1 C14 H12 111.0
C3 C14 H11 111.0
S1 C14 H11 111.0
H12 C14 H11 109.0
O5 C15 N1 124.37(19)
O5 C15 C16 122.18(19)
N1 C15 C16 113.42(17)
O6 C16 C15 111.45(17)
O6 C16 C17 110.31(16)
C15 C16 C17 107.90(16)
O6 C16 H14 109.0
C15 C16 H14 109.0
C17 C16 H14 109.0
O7 C17 C16 108.44(16)
O7 C17 C5 104.51(15)
C16 C17 C5 112.48(16)
O7 C17 H15 110.4
C16 C17 H15 110.4
C5 C17 H15 110.4
O7 B1 O2 113.84(19)
O7 B1 C6 124.4(2)
O2 B1 C6 121.69(19)

loop_
_geom_bond_atom_site_label_1
_geom_bond_atom_site_label_2
_geom_bond_distance
S1 C14 1.814(2)
S1 C4 1.816(2)
O1 C2 1.329(2)
O1 C1 1.450(3)
O2 B1 1.368(3)
O2 C5 1.434(2)
O3 C9 1.231(3)
O4 C2 1.203(2)
O5 C15 1.225(2)
O6 C16 1.402(2)
O6 H13 0.71(3)
O7 B1 1.365(3)
O7 C17 1.447(2)
N1 C15 1.349(3)
N1 C3 1.459(3)
N1 C4 1.473(2)
N2 C9 1.360(3)
N2 C8 1.414(3)
N2 H4 0.8800
C1 H8 0.9800
C1 H1 0.9800
C1 H9 0.9800
C2 C3 1.533(3)
C3 C14 1.522(3)
C3 H10 1.0000
C4 C5 1.528(3)
C4 H16 1.0000
C5 C17 1.558(3)
C5 H17 1.0000
C6 C7 1.395(3)
C6 C11 1.396(3)
C6 B1 1.554(3)
C7 C8 1.391(3)
C7 H18 0.9500
C8 C13 1.398(3)
C9 C10 1.504(3)
C10 H3 0.9800
C10 H19 0.9800
C10 H2 0.9800
C11 C12 1.381(3)
C11 H7 0.9500
C12 C13 1.389(3)
C12 H6 0.9500
C13 H5 0.9500
C14 H12 0.9900
C14 H11 0.9900
C15 C16 1.520(3)
C16 C17 1.530(3)
C16 H14 1.0000
C17 H15 1.0000

loop_
_geom_hbond_atom_site_label_D
_geom_hbond_atom_site_label_H
_geom_hbond_atom_site_label_A
_geom_hbond_distance_DH
_geom_hbond_distance_HA
_geom_hbond_distance_DA
_geom_hbond_angle_DHA
_geom_hbond_site_symmetry_A
O6 H13 O4 0.71(3) 2.21(3) 2.851(2) 150(3) 2_575
O6 H13 O5 0.71(3) 2.28(3) 2.700(2) 119(3) .
N2 H4 O3 0.88 2.14 2.996(2) 163.2 3_755
C1 H8 O6 0.98 2.61 3.398(3) 137.6 2_475
C3 H10 S1 1.00 2.99 3.898(2) 152.1 1_655
C4 H16 O4 1.00 2.63 3.409(2) 134.8 2_475
C7 H18 O3 0.95 2.64 3.428(3) 140.7 3_755
C13 H5 O3 0.95 2.25 2.862(3) 121.5 .
C14 H12 O2 0.99 2.59 3.117(3) 113.0 .
C16 H14 O4 1.00 2.40 3.231(2) 140.4 2_475

loop_
_geom_torsion_atom_site_label_1
_geom_torsion_atom_site_label_2
_geom_torsion_atom_site_label_3
_geom_torsion_atom_site_label_4
_geom_torsion
C1 O1 C2 O4 -3.1(3)
C1 O1 C2 C3 179.66(18)
C15 N1 C3 C14 146.88(18)
C4 N1 C3 C14 -25.5(2)
C15 N1 C3 C2 -90.1(2)
C4 N1 C3 C2 97.58(19)
O4 C2 C3 N1 29.2(3)
O1 C2 C3 N1 -153.50(17)
O4 C2 C3 C14 147.1(2)
O1 C2 C3 C14 -35.6(2)
C15 N1 C4 C5 -52.8(2)
C3 N1 C4 C5 119.78(17)
C15 N1 C4 S1 -175.50(14)
C3 N1 C4 S1 -2.9(2)
C14 S1 C4 N1 24.24(14)
C14 S1 C4 C5 -95.40(15)
B1 O2 C5 C4 112.30(18)
B1 O2 C5 C17 -6.7(2)
N1 C4 C5 O2 -69.3(2)
S1 C4 C5 O2 47.75(19)
N1 C4 C5 C17 45.9(2)
S1 C4 C5 C17 162.95(14)
C11 C6 C7 C8 -1.9(3)
B1 C6 C7 C8 178.70(19)
C6 C7 C8 C13 0.9(3)
C6 C7 C8 N2 -177.00(18)
C9 N2 C8 C7 -175.2(2)
C9 N2 C8 C13 7.0(3)
C8 N2 C9 O3 2.7(3)
C8 N2 C9 C10 -176.72(19)
C7 C6 C11 C12 1.1(3)
B1 C6 C11 C12 -179.5(2)
C6 C11 C12 C13 0.7(3)
C11 C12 C13 C8 -1.7(3)
C7 C8 C13 C12 0.9(3)
N2 C8 C13 C12 178.67(18)
N1 C3 C14 S1 41.36(17)
C2 C3 C14 S1 -79.55(18)
C4 S1 C14 C3 -38.62(14)
C3 N1 C15 O5 6.9(3)
C4 N1 C15 O5 179.05(19)
C3 N1 C15 C16 -170.94(17)
C4 N1 C15 C16 1.2(2)
O5 C15 C16 O6 -4.1(3)
N1 C15 C16 O6 173.81(16)
O5 C15 C16 C17 -125.4(2)
N1 C15 C16 C17 52.6(2)
B1 O7 C17 C16 -123.29(18)
B1 O7 C17 C5 -3.1(2)
O6 C16 C17 O7 -60.9(2)
C15 C16 C17 O7 61.1(2)
O6 C16 C17 C5 -175.97(16)
C15 C16 C17 C5 -54.0(2)
O2 C5 C17 O7 5.94(19)
C4 C5 C17 O7 -112.31(17)
O2 C5 C17 C16 123.37(17)
C4 C5 C17 C16 5.1(2)
C17 O7 B1 O2 -1.1(2)
C17 O7 B1 C6 175.78(19)
C5 O2 B1 O7 5.2(2)
C5 O2 B1 C6 -171.75(18)
C7 C6 B1 O7 2.1(3)
C11 C6 B1 O7 -177.3(2)
C7 C6 B1 O2 178.72(19)
C11 C6 B1 O2 -0.7(3)
